data_4038243
loop_
_publ_author_name
'Ramu, Gopathi'
'Tangella, Yellaiah'
'Ambala, Srinivas'
'Nagendra Babu, Bathini'

_publ_section_title
;
 Regioselective ring expansion of 3-ylideneoxindoles with
 tosyldiazomethane (TsDAM) : A metal-free and greener approach for the
 synthesis of pyrazolo-[1,5-c]quinazolines.
;
_journal_name_full 'The Journal of organic chemistry'
_journal_paper_doi 10.1021/acs.joc.0c00078
_journal_year 2020
_chemical_formula_moiety 'C13 H11 N3 O3'
_chemical_formula_sum 'C13 H11 N3 O3'
_chemical_formula_weight 257.25
_space_group_crystal_system monoclinic
_space_group_IT_number 14
_space_group_name_Hall '-P 2yn'
_space_group_name_H-M_alt 'P 1 21/n 1'
_atom_sites_solution_hydrogens mixed
_audit_creation_method SHELXL-2018/3
_cell_angle_alpha 90
_cell_angle_beta 101.830(12)
_cell_angle_gamma 90
_cell_formula_units_Z 4
_cell_length_a 7.2354(19)
_cell_length_b 10.971(3)
_cell_length_c 15.020(5)
_cell_measurement_reflns_used 9863
_cell_measurement_temperature 293(2)
_cell_measurement_theta_max 30.527
_cell_measurement_theta_min 2.315
_cell_volume 1167.0(6)
_computing_cell_refinement '<i>SAINT</i> (Bruker, 2016)'
_computing_data_collection '<i>APEX3</i> (Bruker, 2016)'
_computing_data_reduction 'Bruker SAINT'
_computing_structure_refinement 'SHELXL-2018/3 (Sheldrick, 2018)'
_computing_structure_solution 'SHELXT 2014/5 (Sheldrick, 2014)'
_diffrn_ambient_temperature 293(2)
_diffrn_measured_fraction_theta_full 0.998
_diffrn_measured_fraction_theta_max 0.999
_diffrn_measurement_device_type 'Bruker D8 QUEST PHOTON-100'
_diffrn_measurement_method '\w and \f'_diffrn_measurement_method'
_diffrn_radiation_type MoK\a
_diffrn_radiation_wavelength 0.71073
_diffrn_reflns_av_R_equivalents 0.0322
_diffrn_reflns_av_unetI/netI 0.0208
_diffrn_reflns_Laue_measured_fraction_full 0.998
_diffrn_reflns_Laue_measured_fraction_max 0.999
_diffrn_reflns_limit_h_max 7
_diffrn_reflns_limit_h_min -9
_diffrn_reflns_limit_k_max 14
_diffrn_reflns_limit_k_min -14
_diffrn_reflns_limit_l_max 19
_diffrn_reflns_limit_l_min -19
_diffrn_reflns_number 18621
_diffrn_reflns_point_group_measured_fraction_full 0.998
_diffrn_reflns_point_group_measured_fraction_max 0.999
_diffrn_reflns_theta_full 25.242
_diffrn_reflns_theta_max 27.492
_diffrn_reflns_theta_min 2.316
_exptl_absorpt_coefficient_mu 0.107
_exptl_absorpt_correction_T_max 0.7461
_exptl_absorpt_correction_T_min 0.7061
_exptl_absorpt_correction_type multi-scan
_exptl_absorpt_process_details 'SADABS 2014/5'
_exptl_crystal_density_diffrn 1.464
_exptl_crystal_description needle
_exptl_crystal_F_000 536
_exptl_crystal_size_max 0.430
_exptl_crystal_size_mid 0.270
_exptl_crystal_size_min 0.190
_refine_diff_density_max 0.284
_refine_diff_density_min -0.280
_refine_diff_density_rms 0.052
_refine_ls_extinction_method none
_refine_ls_goodness_of_fit_ref 1.390
_refine_ls_hydrogen_treatment mixed
_refine_ls_matrix_type full
_refine_ls_number_parameters 177
_refine_ls_number_reflns 2674
_refine_ls_number_restraints 0
_refine_ls_restrained_S_all 1.390
_refine_ls_R_factor_all 0.0623
_refine_ls_R_factor_gt 0.0505
_refine_ls_shift/su_max 0.000
_refine_ls_shift/su_mean 0.000
_refine_ls_structure_factor_coef Fsqd
_refine_ls_weighting_details 'w=1/[\s^2^(Fo^2^)+(0.1000P)^2^] where P=(Fo^2^+2Fc^2^)/3'
_refine_ls_weighting_scheme calc
_refine_ls_wR_factor_gt 0.1671
_refine_ls_wR_factor_ref 0.1764
_reflns_Friedel_coverage 0.000
_reflns_number_gt 2184
_reflns_number_total 2674
_reflns_threshold_expression 'I > 2\s(I)'
_cod_data_source_file jo0c00078_si_002.cif
_cod_data_source_block KA500_0m
_cod_original_cell_volume 1167.0(5)
_cod_original_sg_symbol_H-M 'P 21/n'
_cod_database_code 4038243
_shelx_shelxl_version_number 2018/3
_shelx_space_group_comment
;
The symmetry employed for this shelxl refinement is uniquely defined
by the following loop, which should always be used as a source of
symmetry information in preference to the above space-group names.
They are only intended as comments.
;
_shelx_estimated_absorpt_t_min 0.955
_shelx_estimated_absorpt_t_max 0.980

loop_
_space_group_symop_operation_xyz
'x, y, z'
'-x+1/2, y+1/2, -z+1/2'
'-x, -y, -z'
'x-1/2, -y-1/2, z-1/2'

loop_
_atom_site_label
_atom_site_type_symbol
_atom_site_fract_x
_atom_site_fract_y
_atom_site_fract_z
_atom_site_U_iso_or_equiv
_atom_site_adp_type
_atom_site_occupancy
_atom_site_site_symmetry_order
_atom_site_calc_flag
_atom_site_refinement_flags_posn
_atom_site_refinement_flags_adp
_atom_site_refinement_flags_occupancy
_atom_site_disorder_assembly
_atom_site_disorder_group
C1 C 0.2240(2) 0.54528(14) 0.28148(10) 0.0369(4) Uani 1 1 d . . . . .
C2 C 0.3220(2) 0.68041(13) 0.41159(10) 0.0317(3) Uani 1 1 d . . . . .
C3 C 0.3903(2) 0.79590(14) 0.43959(11) 0.0403(4) Uani 1 1 d . . . . .
H3 H 0.410974 0.853293 0.397119 0.048 Uiso 1 1 calc R U . . .
C4 C 0.4266(3) 0.82396(14) 0.53029(12) 0.0453(4) Uani 1 1 d . . . . .
H4 H 0.473759 0.900561 0.549408 0.054 Uiso 1 1 calc R U . . .
C5 C 0.3940(2) 0.73948(15) 0.59405(11) 0.0435(4) Uani 1 1 d . . . . .
H5 H 0.418430 0.760048 0.655417 0.052 Uiso 1 1 calc R U . . .
C6 C 0.3256(2) 0.62538(14) 0.56697(10) 0.0363(4) Uani 1 1 d . . . . .
H6 H 0.303259 0.569464 0.610099 0.044 Uiso 1 1 calc R U . . .
C7 C 0.28938(18) 0.59305(12) 0.47480(9) 0.0289(3) Uani 1 1 d . . . . .
C8 C 0.22216(18) 0.47496(12) 0.43936(9) 0.0292(3) Uani 1 1 d . . . . .
C9 C 0.17513(19) 0.36363(13) 0.47323(10) 0.0336(4) Uani 1 1 d . . . . .
C10 C 0.1267(2) 0.28824(14) 0.39607(11) 0.0401(4) Uani 1 1 d . . . . .
H10 H 0.090087 0.207339 0.398992 0.048 Uiso 1 1 calc R U . . .
C11 C 0.1743(2) 0.32411(14) 0.56646(11) 0.0378(4) Uani 1 1 d . . . . .
C12 C 0.1405(3) 0.15182(17) 0.65687(13) 0.0585(5) Uani 1 1 d . . . . .
H12A H 0.255626 0.173928 0.699294 0.070 Uiso 1 1 calc R U . . .
H12B H 0.033830 0.181821 0.680401 0.070 Uiso 1 1 calc R U . . .
C13 C 0.1288(5) 0.0209(2) 0.6464(2) 0.0998(10) Uani 1 1 d . . . . .
H13A H 0.017492 0.000159 0.602150 0.150 Uiso 1 1 calc R U . . .
H13B H 0.122579 -0.015979 0.703629 0.150 Uiso 1 1 calc R U . . .
H13C H 0.238407 -0.008417 0.626296 0.150 Uiso 1 1 calc R U . . .
H1N H 0.301(3) 0.7103(19) 0.2795(14) 0.051(5) Uiso 1 1 d . . . . .
N1 N 0.28660(19) 0.65295(12) 0.31910(9) 0.0370(3) Uani 1 1 d . . . . .
N2 N 0.19779(17) 0.45813(10) 0.34684(8) 0.0324(3) Uani 1 1 d . . . . .
N3 N 0.1382(2) 0.34280(11) 0.31976(9) 0.0411(4) Uani 1 1 d . . . . .
O1 O 0.1935(2) 0.52318(11) 0.20125(8) 0.0562(4) Uani 1 1 d . . . . .
O2 O 0.1980(3) 0.38627(12) 0.63338(9) 0.0663(4) Uani 1 1 d . . . . .
O3 O 0.13965(19) 0.20505(11) 0.56806(8) 0.0491(4) Uani 1 1 d . . . . .

loop_
_atom_site_aniso_label
_atom_site_aniso_U_11
_atom_site_aniso_U_22
_atom_site_aniso_U_33
_atom_site_aniso_U_23
_atom_site_aniso_U_13
_atom_site_aniso_U_12
C1 0.0481(8) 0.0359(8) 0.0257(8) 0.0015(6) 0.0053(6) 0.0040(6)
C2 0.0367(7) 0.0318(7) 0.0261(7) 0.0013(6) 0.0049(5) 0.0025(5)
C3 0.0508(8) 0.0311(8) 0.0386(9) 0.0036(6) 0.0080(7) -0.0030(6)
C4 0.0607(10) 0.0328(8) 0.0416(10) -0.0066(7) 0.0088(7) -0.0065(7)
C5 0.0576(9) 0.0413(9) 0.0307(8) -0.0075(6) 0.0067(7) -0.0043(7)
C6 0.0473(8) 0.0357(8) 0.0265(8) -0.0006(6) 0.0089(6) 0.0002(6)
C7 0.0312(6) 0.0282(7) 0.0270(7) -0.0004(5) 0.0054(5) 0.0032(5)
C8 0.0333(7) 0.0308(7) 0.0237(7) -0.0003(5) 0.0059(5) 0.0041(5)
C9 0.0401(7) 0.0309(7) 0.0308(8) -0.0001(6) 0.0098(6) 0.0003(6)
C10 0.0548(9) 0.0314(8) 0.0342(8) -0.0011(6) 0.0096(7) -0.0053(6)
C11 0.0486(8) 0.0323(8) 0.0338(8) 0.0021(6) 0.0114(7) 0.0003(6)
C12 0.0859(13) 0.0499(11) 0.0442(11) 0.0166(8) 0.0239(10) 0.0038(9)
C13 0.177(3) 0.0508(13) 0.0857(19) 0.0244(12) 0.060(2) 0.0087(15)
N1 0.0537(8) 0.0322(7) 0.0250(7) 0.0039(5) 0.0081(6) -0.0014(5)
N2 0.0446(7) 0.0279(6) 0.0239(6) -0.0014(5) 0.0054(5) 0.0009(5)
N3 0.0581(8) 0.0309(7) 0.0324(8) -0.0045(5) 0.0052(6) -0.0036(5)
O1 0.0968(10) 0.0468(7) 0.0234(6) -0.0004(5) 0.0082(6) -0.0051(6)
O2 0.1243(12) 0.0442(7) 0.0326(7) -0.0030(5) 0.0210(7) -0.0148(7)
O3 0.0789(9) 0.0344(6) 0.0385(7) 0.0048(5) 0.0225(6) -0.0056(5)

loop_
_atom_type_symbol
_atom_type_description
_atom_type_scat_dispersion_real
_atom_type_scat_dispersion_imag
_atom_type_scat_source
C C 0.0033 0.0016 'International Tables Vol C Tables 4.2.6.8 and 6.1.1.4'
H H 0.0000 0.0000 'International Tables Vol C Tables 4.2.6.8 and 6.1.1.4'
N N 0.0061 0.0033 'International Tables Vol C Tables 4.2.6.8 and 6.1.1.4'
O O 0.0106 0.0060 'International Tables Vol C Tables 4.2.6.8 and 6.1.1.4'

loop_
_geom_angle_atom_site_label_1
_geom_angle_atom_site_label_2
_geom_angle_atom_site_label_3
_geom_angle
_geom_angle_site_symmetry_1
_geom_angle_site_symmetry_3
_geom_angle_publ_flag
O1 C1 N1 124.95(15) . . ?
O1 C1 N2 122.47(14) . . ?
N1 C1 N2 112.58(13) . . ?
N1 C2 C3 118.63(13) . . ?
N1 C2 C7 120.33(13) . . ?
C3 C2 C7 121.04(14) . . ?
C4 C3 C2 119.27(15) . . ?
C4 C3 H3 120.4 . . ?
C2 C3 H3 120.4 . . ?
C3 C4 C5 120.78(15) . . ?
C3 C4 H4 119.6 . . ?
C5 C4 H4 119.6 . . ?
C6 C5 C4 120.35(15) . . ?
C6 C5 H5 119.8 . . ?
C4 C5 H5 119.8 . . ?
C5 C6 C7 120.35(14) . . ?
C5 C6 H6 119.8 . . ?
C7 C6 H6 119.8 . . ?
C6 C7 C2 118.20(13) . . ?
C6 C7 C8 124.82(13) . . ?
C2 C7 C8 116.98(12) . . ?
N2 C8 C9 105.12(12) . . ?
N2 C8 C7 117.08(12) . . ?
C9 C8 C7 137.77(13) . . ?
C8 C9 C10 104.64(13) . . ?
C8 C9 C11 131.10(14) . . ?
C10 C9 C11 124.26(14) . . ?
N3 C10 C9 113.69(14) . . ?
N3 C10 H10 123.2 . . ?
C9 C10 H10 123.2 . . ?
O2 C11 O3 122.60(15) . . ?
O2 C11 C9 127.23(15) . . ?
O3 C11 C9 110.17(13) . . ?
C13 C12 O3 108.03(17) . . ?
C13 C12 H12A 110.1 . . ?
O3 C12 H12A 110.1 . . ?
C13 C12 H12B 110.1 . . ?
O3 C12 H12B 110.1 . . ?
H12A C12 H12B 108.4 . . ?
C12 C13 H13A 109.5 . . ?
C12 C13 H13B 109.5 . . ?
H13A C13 H13B 109.5 . . ?
C12 C13 H13C 109.5 . . ?
H13A C13 H13C 109.5 . . ?
H13B C13 H13C 109.5 . . ?
C1 N1 C2 125.82(13) . . ?
C1 N1 H1N 114.6(13) . . ?
C2 N1 H1N 119.5(13) . . ?
N3 N2 C8 112.99(11) . . ?
N3 N2 C1 119.85(12) . . ?
C8 N2 C1 127.15(12) . . ?
C10 N3 N2 103.56(12) . . ?
C11 O3 C12 116.41(13) . . ?

loop_
_geom_bond_atom_site_label_1
_geom_bond_atom_site_label_2
_geom_bond_distance
_geom_bond_site_symmetry_2
_geom_bond_publ_flag
C1 O1 1.2045(19) . ?
C1 N1 1.347(2) . ?
C1 N2 1.411(2) . ?
C2 N1 1.393(2) . ?
C2 C3 1.393(2) . ?
C2 C7 1.403(2) . ?
C3 C4 1.368(2) . ?
C3 H3 0.9300 . ?
C4 C5 1.387(2) . ?
C4 H4 0.9300 . ?
C5 C6 1.377(2) . ?
C5 H5 0.9300 . ?
C6 C7 1.401(2) . ?
C6 H6 0.9300 . ?
C7 C8 1.4465(19) . ?
C8 N2 1.3769(18) . ?
C8 C9 1.392(2) . ?
C9 C10 1.408(2) . ?
C9 C11 1.467(2) . ?
C10 N3 1.311(2) . ?
C10 H10 0.9300 . ?
C11 O2 1.198(2) . ?
C11 O3 1.3313(19) . ?
C12 C13 1.446(3) . ?
C12 O3 1.455(2) . ?
C12 H12A 0.9700 . ?
C12 H12B 0.9700 . ?
C13 H13A 0.9600 . ?
C13 H13B 0.9600 . ?
C13 H13C 0.9600 . ?
N1 H1N 0.89(2) . ?
N2 N3 1.3713(17) . ?

loop_
_geom_torsion_atom_site_label_1
_geom_torsion_atom_site_label_2
_geom_torsion_atom_site_label_3
_geom_torsion_atom_site_label_4
_geom_torsion
_geom_torsion_site_symmetry_1
_geom_torsion_site_symmetry_2
_geom_torsion_site_symmetry_3
_geom_torsion_site_symmetry_4
_geom_torsion_publ_flag
N1 C2 C3 C4 -179.69(14) . . . . ?
C7 C2 C3 C4 0.3(2) . . . . ?
C2 C3 C4 C5 -0.8(3) . . . . ?
C3 C4 C5 C6 0.5(3) . . . . ?
C4 C5 C6 C7 0.4(2) . . . . ?
C5 C6 C7 C2 -0.9(2) . . . . ?
C5 C6 C7 C8 178.35(13) . . . . ?
N1 C2 C7 C6 -179.44(12) . . . . ?
C3 C2 C7 C6 0.6(2) . . . . ?
N1 C2 C7 C8 1.21(19) . . . . ?
C3 C2 C7 C8 -178.76(13) . . . . ?
C6 C7 C8 N2 -178.70(12) . . . . ?
C2 C7 C8 N2 0.60(18) . . . . ?
C6 C7 C8 C9 -0.8(3) . . . . ?
C2 C7 C8 C9 178.54(15) . . . . ?
N2 C8 C9 C10 0.34(15) . . . . ?
C7 C8 C9 C10 -177.76(15) . . . . ?
N2 C8 C9 C11 179.48(14) . . . . ?
C7 C8 C9 C11 1.4(3) . . . . ?
C8 C9 C10 N3 -0.56(18) . . . . ?
C11 C9 C10 N3 -179.78(14) . . . . ?
C8 C9 C11 O2 8.0(3) . . . . ?
C10 C9 C11 O2 -173.03(17) . . . . ?
C8 C9 C11 O3 -172.93(15) . . . . ?
C10 C9 C11 O3 6.1(2) . . . . ?
O1 C1 N1 C2 179.78(15) . . . . ?
N2 C1 N1 C2 -0.6(2) . . . . ?
C3 C2 N1 C1 178.72(14) . . . . ?
C7 C2 N1 C1 -1.2(2) . . . . ?
C9 C8 N2 N3 -0.05(16) . . . . ?
C7 C8 N2 N3 178.52(11) . . . . ?
C9 C8 N2 C1 178.68(13) . . . . ?
C7 C8 N2 C1 -2.8(2) . . . . ?
O1 C1 N2 N3 1.0(2) . . . . ?
N1 C1 N2 N3 -178.63(12) . . . . ?
O1 C1 N2 C8 -177.66(14) . . . . ?
N1 C1 N2 C8 2.7(2) . . . . ?
C9 C10 N3 N2 0.52(17) . . . . ?
C8 N2 N3 C10 -0.28(16) . . . . ?
C1 N2 N3 C10 -179.12(13) . . . . ?
O2 C11 O3 C12 -2.8(3) . . . . ?
C9 C11 O3 C12 178.07(14) . . . . ?
C13 C12 O3 C11 -171.6(2) . . . . ?
